data_2007821
loop_
_publ_author_name
'Bryan, Jeffrey C.'
'Lavis, J\'er\^ome L.'
'Sachleben, Richard A.'

_publ_section_title
;
 Highly Rigid Crown Ether Fragments: Phenyl and Cyclohexyl Catechol
 Ethers
;
_journal_issue 11
_journal_name_full 'Acta Crystallographica Section C'
_journal_page_first 1662
_journal_page_last 1666
_journal_paper_doi 10.1107/S0108270198006490
_journal_volume 54
_journal_year 1998
_chemical_formula_moiety 'C18 H12 N2 O6'
_chemical_formula_sum 'C18 H12 N2 O6'
_chemical_formula_weight 352.30
_chemical_name_common
;
bis-1,2-(o-nitrophenoxy)benzene
;
_chemical_name_systematic
;
 ?
;
_space_group_IT_number 19
_symmetry_cell_setting orthorhombic
_symmetry_space_group_name_Hall 'P 2ac 2ab'
_symmetry_space_group_name_H-M 'P 21 21 21'
_atom_type_scat_source 'International Tables for Crystallography (Vol. C)'
_cell_angle_alpha 90
_cell_angle_beta 90
_cell_angle_gamma 90
_cell_formula_units_Z 4
_cell_length_a 7.9494(9)
_cell_length_b 13.3702(7)
_cell_length_c 14.9355(8)
_cell_measurement_reflns_used 25
_cell_measurement_temperature 173(2)
_cell_measurement_theta_max 14.9
_cell_measurement_theta_min 10.6
_cell_volume 1587.4(2)
_computing_cell_refinement 'CAD4-PC (Enraf-Nonius, 1993)'
_computing_data_collection 'CAD4-PC (Enraf-Nonius, 1993)'
_computing_data_reduction 'XCAD4 (Harms, 1995)'
_computing_molecular_graphics 'SHELXTL (Siemens, 1990)'
_computing_publication_material 'PLATON (Spek, 1990)'
_computing_structure_refinement 'SHELXL-93 (Sheldrick, 1993)'
_computing_structure_solution 'SHELXS-86 (Sheldrick, 1990)'
_diffrn_ambient_temperature 173(2)
_diffrn_measurement_device_type 'Nonius CAD4'
_diffrn_measurement_method '\w scans'
_diffrn_radiation_monochromator graphite
_diffrn_radiation_source 'fine-focus sealed tube'
_diffrn_radiation_type 'Mo K\a'
_diffrn_radiation_wavelength 0.71073
_diffrn_reflns_av_R_equivalents 0.034
_diffrn_reflns_av_sigmaI/netI 0.044
_diffrn_reflns_limit_h_max 9
_diffrn_reflns_limit_h_min -9
_diffrn_reflns_limit_k_max 16
_diffrn_reflns_limit_k_min -16
_diffrn_reflns_limit_l_max 18
_diffrn_reflns_limit_l_min -18
_diffrn_reflns_number 4410
_diffrn_reflns_reduction_process
;
 ?
;
_diffrn_reflns_theta_max 26
_diffrn_reflns_theta_min 2
_diffrn_standards_decay_% 5
_diffrn_standards_interval_time 120
_diffrn_standards_number 3
_exptl_absorpt_coefficient_mu 0.11
_exptl_absorpt_correction_type none
_exptl_crystal_colour yellow
_exptl_crystal_density_diffrn 1.47
_exptl_crystal_density_meas ?
_exptl_crystal_description 'square rod'
_exptl_crystal_F_000 728
_exptl_crystal_size_max 0.36
_exptl_crystal_size_mid 0.32
_exptl_crystal_size_min 0.31
_refine_diff_density_max 0.38
_refine_diff_density_min -0.29
_refine_ls_extinction_method none
_refine_ls_goodness_of_fit_all 1.025
_refine_ls_goodness_of_fit_obs 1.05
_refine_ls_hydrogen_treatment noref
_refine_ls_matrix_type full
_refine_ls_number_parameters 235
_refine_ls_number_reflns 3117
_refine_ls_number_restraints 0
_refine_ls_restrained_S_all 1.03
_refine_ls_restrained_S_obs 1.05
_refine_ls_R_factor_all 0.042
_refine_ls_R_factor_gt 0.042
_refine_ls_shift/esd_mean 0.000
_refine_ls_shift/su_max 0.000
_refine_ls_structure_factor_coef Fsqd
_refine_ls_weighting_details 'w = 1/[\s^2^(Fo^2^)+(0.0558P)^2^+0.4843P] where P=(Fo^2^+2Fc^2^)/3'
_refine_ls_weighting_scheme calc
_refine_ls_wR_factor_all 0.114
_refine_ls_wR_factor_ref 0.114
_reflns_number_gt 1495
_reflns_number_total 1801
_reflns_threshold_expression I>2\s(I)
_cod_data_source_file fr1128.cif
_cod_data_source_block 1
_cod_depositor_comments
;
The following automatic conversions were performed:
'_symmetry_cell_setting' value 'Orthorhombic' changed to 'orthorhombic'
according to '/home/saulius/struct/CIF-dictionaries/cif_core.dic'
dictionary named 'cif_core.dic' version 2.4.1 from 2010-06-29.

Automatic conversion script
Id: cif_fix_enum 1527 2010-12-29 10:47:43Z saulius 

The following automatic conversions were performed:

'_symmetry_cell_setting' value 'Orthorhombic' changed to
'orthorhombic' according to
/home/saulius/struct/CIF-dictionaries/cif_core.dic dictionary named
'cif_core.dic' version 2.4.1 from 2010-06-29.

Automatic conversion script
Id: cif_fix_values 1715 2011-07-08 13:25:40Z adriana 

The following automatic conversions were performed:

'_exptl_crystal_density_meas' value 'not measured' was changed to '?'
- the value is perceived as not measured.

Automatic conversion script
Id: cif_fix_values 3008 2015-01-20 13:52:24Z robertas 
;
_cod_database_code 2007821
_cod_database_fobs_code 2007821

loop_
_symmetry_equiv_pos_as_xyz
x,y,z
1/2+x,1/2-y,-z
-x,1/2+y,1/2-z
1/2-x,-y,1/2+z

loop_
_atom_site_aniso_label
_atom_site_aniso_U_11
_atom_site_aniso_U_22
_atom_site_aniso_U_33
_atom_site_aniso_U_12
_atom_site_aniso_U_13
_atom_site_aniso_U_23
O1 0.0290(9) 0.0152(7) 0.0514(11) 0.0007(7) -0.0054(8) -0.0017(7)
O2 0.0347(10) 0.0331(9) 0.0337(9) 0.0061(8) 0.0058(8) 0.0065(8)
O3 0.0481(12) 0.0388(11) 0.0676(13) 0.0146(10) 0.0052(10) -0.0192(10)
O4 0.0346(10) 0.0312(10) 0.0596(12) 0.0024(8) -0.0084(9) -0.0087(9)
O5 0.0556(14) 0.0561(14) 0.084(2) -0.0001(12) 0.0169(13) 0.0265(13)
O6 0.088(2) 0.0247(10) 0.075(2) 0.0058(11) 0.0185(14) 0.0133(10)
N1 0.0331(11) 0.0219(10) 0.0395(12) 0.0041(9) 0.0027(10) 0.0015(9)
N2 0.0525(15) 0.0316(12) 0.0446(13) 0.0000(11) 0.0060(12) 0.0114(10)
C1 0.0230(11) 0.0168(10) 0.0430(13) 0.0004(9) -0.0014(11) -0.0005(10)
C2 0.0250(11) 0.0252(12) 0.0322(12) 0.0010(10) 0.0025(10) 0.0055(10)
C3 0.0370(14) 0.0209(12) 0.0427(15) 0.0045(10) 0.0044(11) -0.0045(11)
C4 0.0312(14) 0.0202(11) 0.049(2) 0.0028(10) -0.0010(11) 0.0027(11)
C5 0.0290(13) 0.0312(13) 0.0420(15) 0.0004(11) -0.0071(12) 0.0037(11)
C6 0.0311(14) 0.0265(13) 0.0410(14) 0.0014(10) -0.0059(11) -0.0060(11)
C11 0.0294(13) 0.0204(11) 0.0302(12) -0.0011(9) -0.0002(10) -0.0007(10)
C12 0.0278(13) 0.0211(11) 0.0303(12) -0.0006(9) 0.0011(10) 0.0007(10)
C13 0.0439(15) 0.0223(11) 0.0350(14) -0.0034(11) 0.0002(11) 0.0012(10)
C14 0.043(2) 0.0302(13) 0.0398(15) -0.0155(12) -0.0036(12) 0.0015(11)
C15 0.0264(13) 0.0384(14) 0.044(2) -0.0048(11) -0.0018(11) 0.0064(12)
C16 0.0290(13) 0.0259(12) 0.0435(14) 0.0011(10) 0.0019(11) -0.0011(11)
C21 0.0338(13) 0.0276(12) 0.0246(12) 0.0028(11) 0.0008(10) -0.0043(10)
C22 0.0424(15) 0.0271(12) 0.0245(11) 0.0007(11) -0.0011(11) -0.0008(10)
C23 0.049(2) 0.0331(13) 0.0350(15) 0.0103(13) -0.0059(13) -0.0008(12)
C24 0.037(2) 0.052(2) 0.044(2) 0.0084(14) -0.0085(12) -0.0107(14)
C25 0.0376(14) 0.0441(15) 0.0372(14) -0.0059(12) -0.0011(12) -0.0048(13)
C26 0.0385(14) 0.0294(12) 0.0333(13) -0.0032(12) 0.0003(11) 0.0017(10)

loop_
_atom_site_label
_atom_site_fract_x
_atom_site_fract_y
_atom_site_fract_z
_atom_site_U_iso_or_equiv
_atom_site_thermal_displace_type
_atom_site_occupancy
O1 0.2670(2) 0.10427(11) 0.10575(12) 0.0319(5) Uani 1.000
O2 0.2330(2) 0.22312(12) 0.25317(11) 0.0338(5) Uani 1.000
O3 0.4682(3) -0.1553(2) 0.05450(15) 0.0515(7) Uani 1.000
O4 0.4840(2) -0.03543(13) 0.14997(13) 0.0418(6) Uani 1.000
O5 0.1751(3) 0.0880(2) 0.3748(2) 0.0652(9) Uani 1.000
O6 0.3468(3) -0.03583(14) 0.3720(2) 0.0626(10) Uani 1.000
N1 0.4043(3) -0.08741(14) 0.09756(14) 0.0315(6) Uani 1.000
N2 0.3110(3) 0.0503(2) 0.3548(2) 0.0429(8) Uani 1.000
C1 0.2030(3) 0.2013(2) 0.0948(2) 0.0276(7) Uani 1.000
C2 0.1926(3) 0.2613(2) 0.1697(2) 0.0275(7) Uani 1.000
C3 0.1328(3) 0.3588(2) 0.1619(2) 0.0335(8) Uani 1.000
C4 0.0882(3) 0.3945(2) 0.0780(2) 0.0335(9) Uani 1.000
C5 0.1065(3) 0.3354(2) 0.0027(2) 0.0341(8) Uani 1.000
C6 0.1645(3) 0.2372(2) 0.0109(2) 0.0329(8) Uani 1.000
C11 0.1571(3) 0.0260(2) 0.0964(2) 0.0267(7) Uani 1.000
C12 0.2233(3) -0.0702(2) 0.0888(2) 0.0264(7) Uani 1.000
C13 0.1206(4) -0.1526(2) 0.0742(2) 0.0337(8) Uani 1.000
C14 -0.0506(4) -0.1404(2) 0.0718(2) 0.0377(9) Uani 1.000
C15 -0.1183(3) -0.0455(2) 0.0819(2) 0.0363(9) Uani 1.000
C16 -0.0162(3) 0.0372(2) 0.0930(2) 0.0328(8) Uani 1.000
C21 0.3987(3) 0.1983(2) 0.2657(2) 0.0287(7) Uani 1.000
C22 0.4409(3) 0.1147(2) 0.3169(2) 0.0313(7) Uani 1.000
C23 0.6073(4) 0.0872(2) 0.3305(2) 0.0390(9) Uani 1.000
C24 0.7345(4) 0.1437(2) 0.2939(2) 0.0443(12) Uani 1.000
C25 0.6928(4) 0.2275(2) 0.2433(2) 0.0396(8) Uani 1.000
C26 0.5284(3) 0.2540(2) 0.2290(2) 0.0337(8) Uani 1.000
H3 0.1227 0.4003 0.2133 0.0400 Uiso 1.000
H4 0.0446 0.4603 0.0723 0.0400 Uiso 1.000
H5 0.0797 0.3617 -0.0547 0.0410 Uiso 1.000
H6 0.1772 0.1960 -0.0405 0.0390 Uiso 1.000
H13 0.1686 -0.2170 0.0659 0.0400 Uiso 1.000
H14 -0.1222 -0.1965 0.0634 0.0450 Uiso 1.000
H15 -0.2370 -0.0371 0.0812 0.0440 Uiso 1.000
H16 -0.0648 0.1018 0.0983 0.0390 Uiso 1.000
H23 0.6333 0.0296 0.3650 0.0470 Uiso 1.000
H24 0.8489 0.1258 0.3031 0.0540 Uiso 1.000
H25 0.7800 0.2671 0.2181 0.0480 Uiso 1.000
H26 0.5032 0.3111 0.1936 0.0400 Uiso 1.000

loop_
_geom_angle_atom_site_label_1
_geom_angle_atom_site_label_2
_geom_angle_atom_site_label_3
_geom_angle
_geom_angle_publ_flag
C1 O1 C11 117.6(2) yes
C2 O2 C21 115.8(2) yes
O3 N1 O4 122.9(2) yes
O3 N1 C12 118.6(2) yes
O4 N1 C12 118.5(2) yes
O5 N2 O6 122.9(3) yes
O5 N2 C22 118.3(3) yes
O6 N2 C22 118.4(2) yes
O1 C1 C2 117.7(2) no
O1 C1 C6 120.6(2) no
C2 C1 C6 121.5(3) no
O2 C2 C1 120.1(2) no
O2 C2 C3 120.0(2) no
C1 C2 C3 119.8(3) no
C2 C3 C4 119.0(3) no
C3 C4 C5 120.8(2) no
C4 C5 C6 120.0(3) no
C1 C6 C5 118.8(3) no
O1 C11 C12 118.2(2) no
O1 C11 C16 123.7(2) no
C12 C11 C16 118.1(2) no
N1 C12 C11 120.6(2) no
N1 C12 C13 117.9(2) no
C11 C12 C13 121.5(2) no
C12 C13 C14 119.6(3) no
C13 C14 C15 119.4(3) no
C14 C15 C16 121.2(2) no
C11 C16 C15 120.1(2) no
O2 C21 C22 120.0(2) no
O2 C21 C26 122.1(2) no
C22 C21 C26 118.0(2) no
N2 C22 C21 121.0(2) no
N2 C22 C23 117.5(2) no
C21 C22 C23 121.4(2) no
C22 C23 C24 119.8(3) no
C23 C24 C25 118.9(3) no
C24 C25 C26 121.3(3) no
C21 C26 C25 120.6(3) no
C2 C3 H3 120 no
C4 C3 H3 120 no
C3 C4 H4 120 no
C5 C4 H4 120 no
C4 C5 H5 120 no
C6 C5 H5 120 no
C1 C6 H6 120 no
C5 C6 H6 120 no
C12 C13 H13 120 no
C14 C13 H13 120 no
C13 C14 H14 120 no
C15 C14 H14 120 no
C14 C15 H15 120 no
C16 C15 H15 119 no
C11 C16 H16 120 no
C15 C16 H16 120 no
C22 C23 H23 120 no
C24 C23 H23 120 no
C23 C24 H24 120 no
C25 C24 H24 120 no
C24 C25 H25 119 no
C26 C25 H25 119 no
C21 C26 H26 120 no
C25 C26 H26 120 no

loop_
_geom_bond_atom_site_label_1
_geom_bond_atom_site_label_2
_geom_bond_site_symmetry_1
_geom_bond_site_symmetry_2
_geom_bond_distance
_geom_bond_publ_flag
O1 C1 . . 1.403(3) yes
O1 C11 . . 1.370(3) yes
O2 C2 . . 1.385(3) yes
O2 C21 . . 1.371(3) yes
O3 N1 . . 1.223(3) yes
O4 N1 . . 1.224(3) yes
O5 N2 . . 1.229(4) yes
O6 N2 . . 1.214(3) yes
N1 C12 . . 1.463(3) yes
N2 C22 . . 1.459(4) yes
C1 C2 . . 1.379(4) no
C1 C6 . . 1.376(4) no
C2 C3 . . 1.392(4) no
C3 C4 . . 1.387(4) no
C4 C5 . . 1.382(4) no
C5 C6 . . 1.397(4) no
C11 C12 . . 1.394(4) no
C11 C16 . . 1.387(3) no
C12 C13 . . 1.388(4) no
C13 C14 . . 1.371(4) no
C14 C15 . . 1.386(4) no
C15 C16 . . 1.382(4) no
C21 C22 . . 1.395(4) no
C21 C26 . . 1.385(4) no
C22 C23 . . 1.388(4) no
C23 C24 . . 1.375(4) no
C24 C25 . . 1.392(4) no
C25 C26 . . 1.371(4) no
C3 H3 . . 0.95 no
C4 H4 . . 0.95 no
C5 H5 . . 0.95 no
C6 H6 . . 0.95 no
C13 H13 . . 0.95 no
C14 H14 . . 0.95 no
C15 H15 . . 0.95 no
C16 H16 . . 0.95 no
C23 H23 . . 0.95 no
C24 H24 . . 0.95 no
C25 H25 . . 0.95 no
C26 H26 . . 0.95 no

loop_
_geom_hbond_atom_site_label_D
_geom_hbond_atom_site_label_H
_geom_hbond_atom_site_label_A
_geom_hbond_site_symmetry_A
_geom_hbond_distance_DH
_geom_hbond_distance_HA
_geom_hbond_distance_DA
_geom_hbond_angle_DHA
_geom_hbond_publ_flag
C4 H4 O5 3_555 0.95 2.57 3.402(4) 147 yes
C6 H6 O6 4_554 0.95 2.52 3.400(4) 155 yes
C15 H15 O4 1_455 0.95 2.44 3.324(3) 154 yes
C26 H26 O6 3_655 0.95 2.56 3.340(4) 140 yes

loop_
_geom_torsion_atom_site_label_1
_geom_torsion_atom_site_label_2
_geom_torsion_atom_site_label_3
_geom_torsion_atom_site_label_4
_geom_torsion
_geom_torsion_publ_flag
C11 O1 C1 C2 110.4(3) no
C11 O1 C1 C6 -74.5(3) no
C1 O1 C11 C12 167.1(3) no
C1 O1 C11 C16 -12.1(4) no
C21 O2 C2 C1 66.9(3) no
C21 O2 C2 C3 -116.6(3) no
C2 O2 C21 C22 -143.5(3) no
C2 O2 C21 C26 36.6(4) no
O3 N1 C12 C11 -148.0(3) no
O3 N1 C12 C13 33.0(4) no
O4 N1 C12 C11 34.5(4) no
O4 N1 C12 C13 -144.5(3) no
O5 N2 C22 C21 -30.3(4) no
O5 N2 C22 C23 152.4(3) no
O6 N2 C22 C21 155.8(3) no
O6 N2 C22 C23 -21.6(4) no
O1 C1 C2 O2 -4.6(3) no
O1 C1 C2 C3 178.8(2) no
C6 C1 C2 O2 -179.7(2) no
C6 C1 C2 C3 3.7(4) no
O1 C1 C6 C5 -177.8(2) no
C2 C1 C6 C5 -2.9(4) no
O2 C2 C3 C4 -178.0(2) no
C1 C2 C3 C4 -1.4(4) no
C2 C3 C4 C5 -1.6(4) no
C3 C4 C5 C6 2.4(4) no
C4 C5 C6 C1 -0.2(4) no
O1 C11 C12 N1 4.6(4) no
O1 C11 C12 C13 -176.4(3) no
C16 C11 C12 N1 -176.1(3) no
C16 C11 C12 C13 2.8(4) no
O1 C11 C16 C15 178.9(3) no
C12 C11 C16 C15 -0.3(4) no
N1 C12 C13 C14 175.5(3) no
C11 C12 C13 C14 -3.5(5) no
C12 C13 C14 C15 1.5(4) no
C13 C14 C15 C16 1.0(4) no
C14 C15 C16 C11 -1.6(5) no
O2 C21 C22 N2 2.5(4) no
O2 C21 C22 C23 179.7(2) no
C26 C21 C22 N2 -177.6(3) no
C26 C21 C22 C23 -0.4(4) no
O2 C21 C26 C25 179.6(3) no
C22 C21 C26 C25 -0.3(4) no
N2 C22 C23 C24 178.1(3) no
C21 C22 C23 C24 0.8(4) no
C22 C23 C24 C25 -0.3(4) no
C23 C24 C25 C26 -0.4(4) no
C24 C25 C26 C21 0.8(4) no

loop_
_cod_related_entry_id
_cod_related_entry_database
_cod_related_entry_code
1 ChemSpider 21136790
